data_4320427
loop_
_publ_author_name
'Bernhard Walfort'
'Angela P. Leedham'
'Christopher A. Russell'
'Dietmar Stalke'

_publ_section_title
;
 Triimidosulfonic Acid and Organometallic Triimidosulfonates: S+N- versus
 SN Bonding
;
_journal_name_full 'Inorganic Chemistry'
_journal_page_first 5668
_journal_page_last 5674
_journal_paper_doi 10.1021/ic0105009
_journal_volume 40
_journal_year 2001
_chemical_formula_sum 'C28 H48 Li N3 O2 S'
_chemical_formula_weight 497.69
_chemical_name_systematic
;
  ?
;
_space_group_IT_number 14
_symmetry_cell_setting monoclinic
_symmetry_space_group_name_Hall '-P 2yn'
_symmetry_space_group_name_H-M 'P 1 21/n 1'
_atom_sites_solution_hydrogens geom
_atom_sites_solution_primary direct
_atom_sites_solution_secondary difmap
_audit_creation_method SHELXL-97
_cell_angle_alpha 90.00
_cell_angle_beta 94.53(3)
_cell_angle_gamma 90.00
_cell_formula_units_Z 4
_cell_length_a 10.024(2)
_cell_length_b 18.085(4)
_cell_length_c 16.946(3)
_cell_measurement_temperature 173(2)
_cell_volume 3062.4(11)
_computing_cell_refinement 'STOE CELL'
_computing_data_collection 'STOE EXPOSE'
_computing_data_reduction 'STOE INTEGRATE'
_computing_molecular_graphics XP
_computing_publication_material XP
_computing_structure_refinement 'SHELXL-97 (Sheldrick, 1997)'
_computing_structure_solution 'SHELXS-97 (Sheldrick, 1990)'
_diffrn_ambient_temperature 173(2)
_diffrn_measured_fraction_theta_full 0.994
_diffrn_measured_fraction_theta_max 0.994
_diffrn_measurement_device_type 'STOE IPDS'
_diffrn_measurement_method 'phi scan'
_diffrn_radiation_monochromator graphite
_diffrn_radiation_source 'fine-focus sealed tube'
_diffrn_radiation_type MoK\a
_diffrn_radiation_wavelength 0.71073
_diffrn_reflns_av_R_equivalents 0.0445
_diffrn_reflns_av_sigmaI/netI 0.0561
_diffrn_reflns_limit_h_max 11
_diffrn_reflns_limit_h_min -11
_diffrn_reflns_limit_k_max 21
_diffrn_reflns_limit_k_min 0
_diffrn_reflns_limit_l_max 19
_diffrn_reflns_limit_l_min 0
_diffrn_reflns_number 14126
_diffrn_reflns_theta_full 24.72
_diffrn_reflns_theta_max 24.72
_diffrn_reflns_theta_min 2.33
_exptl_absorpt_coefficient_mu 0.132
_exptl_absorpt_correction_T_max 0.9869
_exptl_absorpt_correction_T_min 0.9741
_exptl_crystal_colour colorless
_exptl_crystal_density_diffrn 1.079
_exptl_crystal_density_method 'not measured'
_exptl_crystal_description block
_exptl_crystal_F_000 1088
_exptl_crystal_size_max 0.20
_exptl_crystal_size_mid 0.20
_exptl_crystal_size_min 0.10
_refine_diff_density_max 0.429
_refine_diff_density_min -0.444
_refine_diff_density_rms 0.049
_refine_ls_extinction_method none
_refine_ls_goodness_of_fit_ref 0.929
_refine_ls_hydrogen_treatment mixed
_refine_ls_matrix_type full
_refine_ls_number_parameters 443
_refine_ls_number_reflns 5192
_refine_ls_number_restraints 384
_refine_ls_restrained_S_all 1.061
_refine_ls_R_factor_all 0.0929
_refine_ls_R_factor_gt 0.0587
_refine_ls_shift/su_max 0.030
_refine_ls_shift/su_mean 0.002
_refine_ls_structure_factor_coef Fsqd
_refine_ls_weighting_details 'calc w=1/[\s^2^(Fo^2^)+(0.1130P)^2^+0.0000P] where P=(Fo^2^+2Fc^2^)/3'
_refine_ls_weighting_scheme calc
_refine_ls_wR_factor_gt 0.1525
_refine_ls_wR_factor_ref 0.1674
_reflns_number_gt 3256
_reflns_number_total 5192
_reflns_threshold_expression >2sigma(I)
_cod_data_source_file ic0105009_2.cif
_cod_data_source_block mc
_cod_depositor_comments
;
The following automatic conversions were performed:

'_symmetry_cell_setting' tag value 'monoclin' was replaced with
'monoclinic' value as specified in the replacement file
'/home/robertas/cod-tools/perl-scripts/inputs/replacement_values.lst'.

Automatic conversion script
Id: cif_fix_values 3143 2015-03-26 13:38:13Z robertas 
;
_cod_database_code 4320427

loop_
_symmetry_equiv_pos_as_xyz
'x, y, z'
'-x+1/2, y+1/2, -z+1/2'
'-x, -y, -z'
'x-1/2, -y-1/2, z-1/2'

loop_
_atom_site_label
_atom_site_type_symbol
_atom_site_fract_x
_atom_site_fract_y
_atom_site_fract_z
_atom_site_U_iso_or_equiv
_atom_site_adp_type
_atom_site_occupancy
_atom_site_symmetry_multiplicity
_atom_site_calc_flag
_atom_site_refinement_flags
_atom_site_disorder_assembly
_atom_site_disorder_group
S1 S 0.37316(7) 0.75769(3) 0.06119(4) 0.0395(2) Uani 1 1 d . A .
N1 N 0.4363(2) 0.82477(12) 0.10238(15) 0.0447(7) Uani 1 1 d . A .
C1 C 0.5804(3) 0.84292(16) 0.0985(2) 0.0542(9) Uani 1 1 d D . .
C10 C 0.5882(4) 0.92720(19) 0.1037(3) 0.0793(13) Uani 1 1 d D . .
H10A H 0.5427 0.9442 0.1495 0.119 Uiso 1 1 calc R . .
H10B H 0.5448 0.9489 0.0553 0.119 Uiso 1 1 calc R . .
H10C H 0.6822 0.9426 0.1097 0.119 Uiso 1 1 calc R . .
C11 C 0.6378(4) 0.8105(2) 0.1725(3) 0.0742(12) Uani 1 1 d D . .
H11A H 0.5909 0.8297 0.2168 0.111 Uiso 1 1 calc R . .
H11B H 0.7329 0.8234 0.1803 0.111 Uiso 1 1 calc R . .
H11C H 0.6283 0.7566 0.1702 0.111 Uiso 1 1 calc R . .
C12 C 0.6649(4) 0.8165(2) 0.0259(3) 0.0767(12) Uani 1 1 d D . .
H12A H 0.7585 0.8315 0.0363 0.115 Uiso 1 1 calc R . .
H12B H 0.6272 0.8393 -0.0233 0.115 Uiso 1 1 calc R . .
H12C H 0.6599 0.7625 0.0210 0.115 Uiso 1 1 calc R . .
N2 N 0.2354(3) 0.75541(13) 0.11049(15) 0.0464(7) Uani 1 1 d . A .
C2 C 0.1392(3) 0.69350(18) 0.1120(2) 0.0569(9) Uani 1 1 d D . .
C20 C 0.0013(4) 0.7290(2) 0.1190(3) 0.0787(12) Uani 1 1 d D . .
H20A H 0.0022 0.7568 0.1687 0.118 Uiso 1 1 calc R . .
H20B H -0.0671 0.6903 0.1185 0.118 Uiso 1 1 calc R . .
H20C H -0.0191 0.7627 0.0743 0.118 Uiso 1 1 calc R . .
C21 C 0.1589(5) 0.6467(2) 0.1857(2) 0.0786(12) Uani 1 1 d D . .
H21A H 0.2467 0.6226 0.1875 0.118 Uiso 1 1 calc R . .
H21B H 0.0887 0.6090 0.1850 0.118 Uiso 1 1 calc R . .
H21C H 0.1542 0.6782 0.2325 0.118 Uiso 1 1 calc R . .
C22 C 0.1488(4) 0.6417(2) 0.0404(2) 0.0744(12) Uani 1 1 d D . .
H22A H 0.1298 0.6698 -0.0087 0.112 Uiso 1 1 calc R . .
H22B H 0.0835 0.6016 0.0428 0.112 Uiso 1 1 calc R . .
H22C H 0.2392 0.6209 0.0415 0.112 Uiso 1 1 calc R . .
N3 N 0.3836(3) 0.75003(12) -0.02884(14) 0.0422(6) Uani 1 1 d . A .
C3 C 0.3269(3) 0.80550(16) -0.08199(19) 0.0515(9) Uani 1 1 d D . .
C30 C 0.3074(12) 0.7653(4) -0.1571(4) 0.083(4) Uani 0.570(8) 1 d PD A 1
H30A H 0.3937 0.7463 -0.1717 0.124 Uiso 0.570(8) 1 calc PR A 1
H30B H 0.2698 0.7988 -0.1985 0.124 Uiso 0.570(8) 1 calc PR A 1
H30C H 0.2458 0.7240 -0.1514 0.124 Uiso 0.570(8) 1 calc PR A 1
C31 C 0.2048(8) 0.8429(4) -0.0493(4) 0.086(3) Uani 0.570(8) 1 d PD A 1
H31A H 0.1362 0.8056 -0.0415 0.129 Uiso 0.570(8) 1 calc PR A 1
H31B H 0.1684 0.8802 -0.0871 0.129 Uiso 0.570(8) 1 calc PR A 1
H31C H 0.2321 0.8667 0.0013 0.129 Uiso 0.570(8) 1 calc PR A 1
C32 C 0.4363(8) 0.8681(3) -0.1017(4) 0.071(3) Uani 0.570(8) 1 d PD A 1
H32A H 0.4629 0.8962 -0.0535 0.107 Uiso 0.570(8) 1 calc PR A 1
H32B H 0.3966 0.9017 -0.1424 0.107 Uiso 0.570(8) 1 calc PR A 1
H32C H 0.5151 0.8441 -0.1209 0.107 Uiso 0.570(8) 1 calc PR A 1
C30' C 0.4052(14) 0.7956(8) -0.1600(7) 0.094(5) Uani 0.430(8) 1 d P A 2
H30D H 0.4988 0.8106 -0.1488 0.140 Uiso 0.430(8) 1 calc PR A 2
H30E H 0.3633 0.8265 -0.2025 0.140 Uiso 0.430(8) 1 calc PR A 2
H30F H 0.4016 0.7436 -0.1764 0.140 Uiso 0.430(8) 1 calc PR A 2
C31' C 0.1777(9) 0.7809(5) -0.0980(6) 0.068(3) Uani 0.430(8) 1 d P A 2
H31D H 0.1744 0.7291 -0.1152 0.102 Uiso 0.430(8) 1 calc PR A 2
H31E H 0.1334 0.8121 -0.1394 0.102 Uiso 0.430(8) 1 calc PR A 2
H31F H 0.1318 0.7860 -0.0493 0.102 Uiso 0.430(8) 1 calc PR A 2
C32' C 0.3174(13) 0.8834(4) -0.0541(7) 0.090(5) Uani 0.430(8) 1 d P A 2
H32D H 0.2534 0.8861 -0.0134 0.135 Uiso 0.430(8) 1 calc PR A 2
H32E H 0.2871 0.9152 -0.0988 0.135 Uiso 0.430(8) 1 calc PR A 2
H32F H 0.4055 0.9000 -0.0318 0.135 Uiso 0.430(8) 1 calc PR A 2
C4 C 0.4628(3) 0.67779(15) 0.07979(17) 0.0450(8) Uani 1 1 d . . .
C40 C 0.5231(3) 0.62493(15) 0.10024(18) 0.0453(8) Uani 1 1 d . . .
C41 C 0.5995(3) 0.56194(14) 0.12251(17) 0.0422(7) Uani 1 1 d . . .
C42 C 0.7082(4) 0.57157(19) 0.1680(2) 0.0662(11) Uani 1 1 d . . .
H42 H 0.7350 0.6194 0.1861 0.079 Uiso 1 1 calc R . .
C43 C 0.7818(4) 0.5114(2) 0.1887(3) 0.0822(14) Uani 1 1 d . . .
H43 H 0.8615 0.5182 0.2221 0.099 Uiso 1 1 calc R . .
C44 C 0.7495(4) 0.4420(2) 0.1650(3) 0.0753(12) Uani 1 1 d . . .
H44 H 0.8056 0.4016 0.1815 0.090 Uiso 1 1 calc R . .
C45 C 0.6424(4) 0.43107(18) 0.1200(2) 0.0612(10) Uani 1 1 d . . .
H45 H 0.6168 0.3830 0.1020 0.073 Uiso 1 1 calc R . .
C46 C 0.5678(3) 0.49103(16) 0.09959(19) 0.0507(9) Uani 1 1 d . . .
H46 H 0.4875 0.4836 0.0669 0.061 Uiso 1 1 calc R . .
Li1 Li 0.2744(6) 0.8441(3) 0.1754(3) 0.0577(15) Uani 1 1 d . . .
O1 O 0.2889(8) 0.8587(3) 0.2882(4) 0.0759(17) Uani 0.570(6) 1 d PDU B 1
C51 C 0.3009(10) 0.9264(4) 0.3267(4) 0.093(2) Uani 0.570(6) 1 d PDU B 1
H51A H 0.3716 0.9560 0.3040 0.112 Uiso 0.570(6) 1 calc PR B 1
H51B H 0.2155 0.9539 0.3183 0.112 Uiso 0.570(6) 1 calc PR B 1
C52 C 0.3325(13) 0.9172(6) 0.4065(5) 0.119(3) Uani 0.570(6) 1 d PDU B 1
H52A H 0.2591 0.9347 0.4376 0.143 Uiso 0.570(6) 1 calc PR B 1
H52B H 0.4158 0.9438 0.4242 0.143 Uiso 0.570(6) 1 calc PR B 1
C53 C 0.3497(16) 0.8400(6) 0.4137(7) 0.118(3) Uani 0.570(6) 1 d PDU B 1
H53A H 0.4459 0.8293 0.4262 0.142 Uiso 0.570(6) 1 calc PR B 1
H53B H 0.3009 0.8222 0.4586 0.142 Uiso 0.570(6) 1 calc PR B 1
C54 C 0.3044(13) 0.8003(5) 0.3451(5) 0.102(2) Uani 0.570(6) 1 d PDU B 1
H54A H 0.2184 0.7750 0.3517 0.123 Uiso 0.570(6) 1 calc PR B 1
H54B H 0.3713 0.7635 0.3305 0.123 Uiso 0.570(6) 1 calc PR B 1
O1' O 0.2575(11) 0.8269(6) 0.2904(5) 0.091(2) Uani 0.430(6) 1 d PDU B 2
C51' C 0.1961(13) 0.8655(8) 0.3522(6) 0.106(2) Uani 0.430(6) 1 d PDU B 2
H51C H 0.1735 0.9166 0.3349 0.128 Uiso 0.430(6) 1 calc PR B 2
H51D H 0.1123 0.8402 0.3638 0.128 Uiso 0.430(6) 1 calc PR B 2
C52' C 0.2823(15) 0.8672(9) 0.4186(7) 0.108(3) Uani 0.430(6) 1 d PDU B 2
H52C H 0.2393 0.8514 0.4664 0.129 Uiso 0.430(6) 1 calc PR B 2
H52D H 0.3242 0.9164 0.4276 0.129 Uiso 0.430(6) 1 calc PR B 2
C53' C 0.3885(14) 0.8053(8) 0.3898(7) 0.105(3) Uani 0.430(6) 1 d PDU B 2
H53C H 0.4723 0.8300 0.3770 0.126 Uiso 0.430(6) 1 calc PR B 2
H53D H 0.4106 0.7695 0.4330 0.126 Uiso 0.430(6) 1 calc PR B 2
C54' C 0.3309(15) 0.7679(7) 0.3221(7) 0.100(3) Uani 0.430(6) 1 d PDU B 2
H54C H 0.3989 0.7505 0.2871 0.120 Uiso 0.430(6) 1 calc PR B 2
H54D H 0.2734 0.7260 0.3360 0.120 Uiso 0.430(6) 1 calc PR B 2
O2 O 0.1745(14) 0.9340(8) 0.1646(15) 0.079(2) Uani 0.513(9) 1 d PDU B 1
C61 C 0.2277(12) 1.0073(7) 0.1511(9) 0.096(2) Uani 0.513(9) 1 d PDU B 1
H61A H 0.2681 1.0090 0.0997 0.115 Uiso 0.513(9) 1 calc PR B 1
H61B H 0.2973 1.0202 0.1936 0.115 Uiso 0.513(9) 1 calc PR B 1
C62 C 0.1156(10) 1.0589(5) 0.1511(9) 0.096(2) Uani 0.513(9) 1 d PDU B 1
H62A H 0.1243 1.1007 0.1141 0.116 Uiso 0.513(9) 1 calc PR B 1
H62B H 0.1019 1.0778 0.2047 0.116 Uiso 0.513(9) 1 calc PR B 1
C63' C 0.0014(10) 1.0012(6) 0.1196(8) 0.100(2) Uani 0.513(9) 1 d PDU B 1
H63A H -0.0900 1.0203 0.1249 0.120 Uiso 0.513(9) 1 calc PR B 1
H63B H 0.0107 0.9854 0.0644 0.120 Uiso 0.513(9) 1 calc PR B 1
C64 C 0.0386(13) 0.9429(7) 0.1769(8) 0.090(2) Uani 0.513(9) 1 d PDU B 1
H64A H 0.0262 0.9588 0.2317 0.109 Uiso 0.513(9) 1 calc PR B 1
H64B H -0.0128 0.8969 0.1650 0.109 Uiso 0.513(9) 1 calc PR B 1
O2' O 0.1828(14) 0.9407(8) 0.1545(16) 0.073(2) Uani 0.487(9) 1 d PDU B 2
C61' C 0.2322(11) 1.0066(7) 0.1150(7) 0.079(2) Uani 0.487(9) 1 d PDU B 2
H61C H 0.2980 1.0345 0.1501 0.094 Uiso 0.487(9) 1 calc PR B 2
H61D H 0.2721 0.9938 0.0652 0.094 Uiso 0.487(9) 1 calc PR B 2
C62' C 0.1101(11) 1.0456(7) 0.1009(8) 0.100(2) Uani 0.487(9) 1 d PDU B 2
H62C H 0.0716 1.0361 0.0463 0.120 Uiso 0.487(9) 1 calc PR B 2
H62D H 0.1263 1.0993 0.1068 0.120 Uiso 0.487(9) 1 calc PR B 2
C63' C 0.0102(14) 1.0193(6) 0.1616(9) 0.108(3) Uiso 0.487(9) 1 d PDU B 2
H63C H 0.0383 1.0328 0.2170 0.130 Uiso 0.487(9) 1 calc PR B 2
H63D H -0.0835 1.0346 0.1474 0.130 Uiso 0.487(9) 1 calc PR B 2
C64' C 0.0379(12) 0.9385(6) 0.1418(8) 0.087(2) Uani 0.487(9) 1 d PDU B 2
H64C H -0.0023 0.9038 0.1784 0.104 Uiso 0.487(9) 1 calc PR B 2
H64D H 0.0074 0.9260 0.0865 0.104 Uiso 0.487(9) 1 calc PR B 2

loop_
_atom_site_aniso_label
_atom_site_aniso_U_11
_atom_site_aniso_U_22
_atom_site_aniso_U_33
_atom_site_aniso_U_23
_atom_site_aniso_U_13
_atom_site_aniso_U_12
S1 0.0434(4) 0.0317(4) 0.0412(4) 0.0011(3) -0.0107(3) 0.0073(3)
N1 0.0417(15) 0.0359(12) 0.0535(15) -0.0078(11) -0.0155(12) 0.0067(10)
C1 0.0463(19) 0.0405(16) 0.073(2) -0.0019(15) -0.0112(17) -0.0003(14)
C10 0.068(3) 0.0452(18) 0.120(4) -0.009(2) -0.026(2) -0.0046(17)
C11 0.056(2) 0.064(2) 0.096(3) -0.002(2) -0.039(2) 0.0023(17)
C12 0.062(3) 0.070(2) 0.099(3) -0.008(2) 0.009(2) -0.0094(19)
N2 0.0454(15) 0.0442(13) 0.0478(15) 0.0014(11) -0.0070(12) 0.0023(11)
C2 0.050(2) 0.0570(19) 0.062(2) 0.0027(16) -0.0072(17) -0.0051(15)
C20 0.050(2) 0.094(3) 0.092(3) 0.004(2) -0.001(2) -0.002(2)
C21 0.081(3) 0.076(3) 0.077(3) 0.026(2) -0.007(2) -0.018(2)
C22 0.066(3) 0.065(2) 0.087(3) -0.008(2) -0.023(2) -0.0117(19)
N3 0.0510(15) 0.0333(12) 0.0397(14) 0.0033(10) -0.0123(11) 0.0083(10)
C3 0.066(2) 0.0399(15) 0.0454(18) 0.0082(13) -0.0162(16) 0.0120(14)
C30 0.136(9) 0.051(4) 0.054(4) 0.010(3) -0.041(6) 0.008(4)
C31 0.091(6) 0.079(6) 0.083(5) 0.022(4) -0.027(5) 0.041(5)
C32 0.099(6) 0.042(3) 0.069(5) 0.020(3) -0.015(4) 0.002(3)
C30' 0.091(9) 0.121(11) 0.068(7) 0.052(7) 0.005(7) 0.034(8)
C31' 0.062(6) 0.064(5) 0.072(6) 0.016(4) -0.036(5) 0.008(4)
C32' 0.116(11) 0.033(4) 0.109(9) 0.018(5) -0.063(8) -0.001(5)
C4 0.054(2) 0.0364(15) 0.0421(17) 0.0007(12) -0.0138(15) 0.0036(13)
C40 0.0477(18) 0.0388(15) 0.0465(18) 0.0020(13) -0.0139(15) 0.0049(13)
C41 0.0454(18) 0.0363(14) 0.0429(17) 0.0060(12) -0.0088(14) 0.0090(12)
C42 0.057(2) 0.0496(18) 0.086(3) 0.0043(17) -0.033(2) 0.0052(16)
C43 0.065(3) 0.070(2) 0.104(3) 0.008(2) -0.043(2) 0.0121(19)
C44 0.073(3) 0.055(2) 0.094(3) 0.0172(19) -0.021(2) 0.0258(18)
C45 0.080(3) 0.0402(17) 0.061(2) 0.0042(15) -0.013(2) 0.0141(16)
C46 0.060(2) 0.0420(16) 0.0464(18) 0.0048(13) -0.0161(16) 0.0076(14)
Li1 0.064(4) 0.054(3) 0.053(3) -0.008(2) -0.012(3) 0.019(3)
O1 0.109(4) 0.064(3) 0.051(2) 0.003(2) -0.015(3) 0.002(3)
C51 0.121(5) 0.089(4) 0.063(3) -0.024(3) -0.025(4) 0.025(4)
C52 0.156(7) 0.124(5) 0.070(4) -0.015(4) -0.031(5) 0.013(5)
C53 0.146(6) 0.125(5) 0.076(4) 0.004(4) -0.045(5) -0.012(5)
C54 0.135(5) 0.098(4) 0.069(4) 0.012(3) -0.025(4) 0.000(4)
O1' 0.097(5) 0.115(5) 0.055(3) -0.013(4) -0.023(3) 0.035(4)
C51' 0.124(5) 0.118(5) 0.073(4) -0.028(4) -0.017(4) 0.022(4)
C52' 0.141(7) 0.108(6) 0.068(4) -0.019(4) -0.032(4) 0.004(5)
C53' 0.121(6) 0.119(6) 0.068(5) 0.002(4) -0.030(4) 0.005(4)
C54' 0.114(6) 0.112(6) 0.069(5) -0.003(4) -0.024(5) 0.028(5)
O2 0.070(3) 0.067(3) 0.094(6) -0.008(4) -0.026(4) 0.027(3)
C61 0.083(3) 0.074(4) 0.125(6) -0.008(5) -0.024(5) 0.012(3)
C62 0.101(4) 0.071(3) 0.111(5) 0.001(4) -0.028(4) 0.025(3)
C63' 0.084(4) 0.106(4) 0.105(5) 0.010(4) -0.036(4) 0.027(3)
C64 0.080(3) 0.089(4) 0.102(5) 0.016(4) 0.005(5) 0.024(3)
O2' 0.065(3) 0.058(3) 0.092(5) 0.008(3) -0.008(4) 0.026(3)
C61' 0.083(4) 0.062(3) 0.088(5) 0.011(4) -0.013(4) 0.013(3)
C62' 0.097(4) 0.089(4) 0.112(5) 0.032(4) -0.013(5) 0.030(3)
C64' 0.065(3) 0.091(4) 0.104(6) 0.021(4) 0.004(5) 0.031(3)

loop_
_atom_type_symbol
_atom_type_description
_atom_type_scat_dispersion_real
_atom_type_scat_dispersion_imag
_atom_type_scat_source
C C 0.0033 0.0016 'International Tables Vol C Tables 4.2.6.8 and 6.1.1.4'
H H 0.0000 0.0000 'International Tables Vol C Tables 4.2.6.8 and 6.1.1.4'
Li Li -0.0003 0.0001 'International Tables Vol C Tables 4.2.6.8 and 6.1.1.4'
N N 0.0061 0.0033 'International Tables Vol C Tables 4.2.6.8 and 6.1.1.4'
O O 0.0106 0.0060 'International Tables Vol C Tables 4.2.6.8 and 6.1.1.4'
S S 0.1246 0.1234 'International Tables Vol C Tables 4.2.6.8 and 6.1.1.4'

loop_
_geom_angle_atom_site_label_1
_geom_angle_atom_site_label_2
_geom_angle_atom_site_label_3
_geom_angle
_geom_angle_site_symmetry_1
_geom_angle_site_symmetry_3
_geom_angle_publ_flag
N1 S1 N3 117.99(14) . . ?
N1 S1 N2 96.97(14) . . ?
N3 S1 N2 127.98(13) . . ?
N1 S1 C4 113.34(13) . . ?
N3 S1 C4 91.75(13) . . ?
N2 S1 C4 109.20(15) . . ?
N1 S1 Li1 51.44(17) . . ?
N3 S1 Li1 143.89(14) . . ?
N2 S1 Li1 45.56(16) . . ?
C4 S1 Li1 124.36(15) . . ?
C1 N1 S1 121.9(2) . . ?
C1 N1 Li1 140.4(2) . . ?
S1 N1 Li1 95.1(2) . . ?
C11 C1 N1 101.1(3) . . ?
C11 C1 C10 109.6(3) . . ?
N1 C1 C10 105.3(3) . . ?
C11 C1 C12 109.8(3) . . ?
N1 C1 C12 122.4(3) . . ?
C10 C1 C12 108.1(3) . . ?
C2 N2 S1 126.4(2) . . ?
C2 N2 Li1 135.1(3) . . ?
S1 N2 Li1 97.1(2) . . ?
N2 C2 C21 113.3(3) . . ?
N2 C2 C20 106.0(3) . . ?
C21 C2 C20 103.3(3) . . ?
N2 C2 C22 111.4(3) . . ?
C21 C2 C22 107.4(3) . . ?
C20 C2 C22 115.3(3) . . ?
C3 N3 S1 120.2(2) . . ?
N3 C3 C30 102.6(3) . . ?
N3 C3 C32' 119.6(4) . . ?
C30 C3 C32' 137.4(5) . . ?
N3 C3 C31 111.6(4) . . ?
C30 C3 C31 118.3(6) . . ?
C32' C3 C31 53.0(6) . . ?
N3 C3 C31' 103.6(4) . . ?
C30 C3 C31' 69.4(6) . . ?
C32' C3 C31' 103.9(7) . . ?
C31 C3 C31' 53.9(5) . . ?
N3 C3 C30' 104.1(4) . . ?
C30 C3 C30' 42.9(6) . . ?
C32' C3 C30' 114.6(8) . . ?
C31 C3 C30' 143.4(5) . . ?
C31' C3 C30' 110.5(7) . . ?
N3 C3 C32 112.0(3) . . ?
C30 C3 C32 102.3(6) . . ?
C32' C3 C32 57.9(6) . . ?
C31 C3 C32 109.6(5) . . ?
C31' C3 C32 144.4(4) . . ?
C30' C3 C32 61.7(7) . . ?
C40 C4 S1 173.4(3) . . ?
C4 C40 C41 177.6(4) . . ?
C42 C41 C46 117.3(3) . . ?
C42 C41 C40 117.7(3) . . ?
C46 C41 C40 125.0(3) . . ?
C41 C42 C43 117.6(3) . . ?
C42 C43 C44 124.2(3) . . ?
C45 C44 C43 119.3(3) . . ?
C44 C45 C46 116.8(3) . . ?
C45 C46 C41 124.7(3) . . ?
O2 Li1 O1 88.7(8) . . ?
O2 Li1 N2 124.1(7) . . ?
O1 Li1 N2 131.6(4) . . ?
O2 Li1 O2' 6.3(12) . . ?
O1 Li1 O2' 93.1(8) . . ?
N2 Li1 O2' 123.1(8) . . ?
O2 Li1 O1' 98.2(8) . . ?
O1 Li1 O1' 19.3(3) . . ?
N2 Li1 O1' 113.0(4) . . ?
O2' Li1 O1' 103.7(8) . . ?
O2 Li1 N1 119.8(7) . . ?
O1 Li1 N1 126.5(4) . . ?
N2 Li1 N1 70.8(2) . . ?
O2' Li1 N1 113.5(7) . . ?
O1' Li1 N1 131.7(4) . . ?
O2 Li1 S1 129.4(8) . . ?
O1 Li1 S1 141.2(3) . . ?
N2 Li1 S1 37.32(13) . . ?
O2' Li1 S1 124.2(8) . . ?
O1' Li1 S1 131.8(4) . . ?
N1 Li1 S1 33.46(10) . . ?
C51 O1 C54 109.5(6) . . ?
C51 O1 Li1 125.8(5) . . ?
C54 O1 Li1 124.3(5) . . ?
C52 C51 O1 111.1(7) . . ?
C51 C52 C53 102.8(8) . . ?
C54 C53 C52 113.8(8) . . ?
C53 C54 O1 100.9(7) . . ?
C54' O1' C51' 109.7(9) . . ?
C54' O1' Li1 114.7(9) . . ?
C51' O1' Li1 135.3(8) . . ?
C52' C51' O1' 109.3(10) . . ?
C51' C52' C53' 97.1(9) . . ?
C54' C53' C52' 109.5(9) . . ?
O1' C54' C53' 96.7(9) . . ?
C64 O2 C61 106.9(11) . . ?
C64 O2 Li1 126.2(10) . . ?
C61 O2 Li1 126.5(10) . . ?
O2 C61 C62 106.9(9) . . ?
C61 C62 C63' 96.5(8) . . ?
C64 C63' C62 96.4(9) . . ?
O2 C64 C63' 100.6(10) . . ?
C64' O2' C61' 109.0(10) . . ?
C64' O2' Li1 116.3(9) . . ?
C61' O2' Li1 128.6(10) . . ?
C62' C61' O2' 99.3(9) . . ?
C61' C62' C63' 109.1(9) . . ?
C64' C63' C62' 90.5(10) . . ?
O2' C64' C63' 97.9(11) . . ?

loop_
_geom_bond_atom_site_label_1
_geom_bond_atom_site_label_2
_geom_bond_distance
_geom_bond_site_symmetry_2
_geom_bond_publ_flag
S1 N1 1.513(2) . ?
S1 N3 1.544(3) . ?
S1 N2 1.670(3) . ?
S1 C4 1.718(3) . ?
S1 Li1 2.733(6) . ?
N1 C1 1.487(4) . ?
N1 Li1 2.146(7) . ?
C1 C11 1.461(5) . ?
C1 C10 1.528(4) . ?
C1 C12 1.620(6) . ?
N2 C2 1.479(4) . ?
N2 Li1 1.967(6) . ?
C2 C21 1.508(5) . ?
C2 C20 1.538(5) . ?
C2 C22 1.542(5) . ?
N3 C3 1.435(3) . ?
C3 C30 1.465(7) . ?
C3 C32' 1.491(10) . ?
C3 C31 1.539(8) . ?
C3 C31' 1.564(9) . ?
C3 C30' 1.599(13) . ?
C3 C32 1.629(8) . ?
C4 C40 1.169(4) . ?
C40 C41 1.407(4) . ?
C41 C42 1.296(4) . ?
C41 C46 1.370(4) . ?
C42 C43 1.346(5) . ?
C43 C44 1.349(5) . ?
C44 C45 1.282(5) . ?
C45 C46 1.347(4) . ?
Li1 O2 1.911(14) . ?
Li1 O1 1.923(9) . ?
Li1 O2' 1.994(14) . ?
Li1 O1' 1.993(11) . ?
O1 C51 1.388(8) . ?
O1 C54 1.431(9) . ?
C51 C52 1.374(10) . ?
C52 C53 1.411(12) . ?
C53 C54 1.410(11) . ?
O1' C54' 1.381(12) . ?
O1' C51' 1.438(12) . ?
C51' C52' 1.364(12) . ?
C52' C53' 1.644(14) . ?
C53' C54' 1.415(13) . ?
O2 C64 1.403(13) . ?
O2 C61 1.453(12) . ?
C61 C62 1.461(12) . ?
C62 C63' 1.608(12) . ?
C63' C64 1.461(11) . ?
O2' C64' 1.451(13) . ?
O2' C61' 1.470(12) . ?
C61' C62' 1.417(11) . ?
C62' C63' 1.565(13) . ?
C63' C64' 1.531(13) . ?
